data_2020810
loop_
_publ_author_name
'Wickham, Laura M.'
'Tanski, Joseph M.'
'Nadeau, Jocelyn M.'

_publ_section_title
;
 Crystal structure of a fluorescent C-shaped molecule containing closely
 stacked bithiophene-substituted quinoxaline rings
;
_journal_coeditor_code FN3230
_journal_issue 3
_journal_name_full 'Acta Crystallographica Section C'
_journal_page_first 276
_journal_page_last 279
_journal_paper_doi 10.1107/S2053229617001991
_journal_volume 73
_journal_year 2017
_chemical_formula_iupac 'C48 H36 Cl4 N4 O4 S4, C H Cl3'
_chemical_formula_moiety 'C48 H36 Cl4 N4 O4 S4, C H Cl3'
_chemical_formula_sum 'C49 H37 Cl7 N4 O4 S4'
_chemical_formula_weight 1122.21
_chemical_name_systematic
;(1\a,2\b,4\b,5\a,16\a,17\b,19\b,20\a)-1,5,16,20-Tetrachloro-31,31,32,32-tetramethoxy-11,26-bis[5-(thiophen-2-yl)thiophen-2-yl]-7,14,22,29-tetraazanonacyclo[18.10.1.1^5,16^.0^2,19^.0^4,17^.0^6,15^.0^8,13^.0^21,30^.0^23,28^]dotriaconta-6(15),7,9,11,13,21(30),22,24,26,28-decaene
chloroform monosolvate
;
_space_group_crystal_system triclinic
_space_group_IT_number 2
_space_group_name_Hall '-P 1'
_space_group_name_H-M_alt 'P -1'
_symmetry_space_group_name_Hall '-P 1'
_symmetry_space_group_name_H-M 'P -1'
_atom_sites_solution_hydrogens geom
_cell_angle_alpha 80.453(2)
_cell_angle_beta 84.916(2)
_cell_angle_gamma 64.7330(10)
_cell_formula_units_Z 2
_cell_length_a 10.2420(10)
_cell_length_b 11.8070(11)
_cell_length_c 22.297(2)
_cell_measurement_reflns_used 9947
_cell_measurement_temperature 125.(2)
_cell_measurement_theta_max 30.5285
_cell_measurement_theta_min 2.1993
_cell_volume 2404.1(4)
_computing_cell_refinement
;
SAINT (Bruker, 2013)
;
_computing_data_collection
;
APEX2 (Bruker, 2013)
;
_computing_data_reduction
;
SAINT (Bruker, 2013)
;
_computing_molecular_graphics
;
SHELXTL (Sheldrick, 2008)
;
_computing_publication_material
;
SHELXTL (Sheldrick, 2008)
;
_computing_structure_refinement
;
SHELXL2014 (Sheldrick, 2015b)
;
_computing_structure_solution
;
SHELXT2014 (Sheldrick, 2015a)
;
_diffrn_ambient_temperature 125(2)
_diffrn_detector_area_resol_mean 8.3333
_diffrn_measured_fraction_theta_full 0.997
_diffrn_measured_fraction_theta_max 0.997
_diffrn_measurement_device_type 'Bruker APEXII CCD'
_diffrn_measurement_method '\f and \w scans'
_diffrn_radiation_monochromator graphite
_diffrn_radiation_source 'fine-focus sealed tube'
_diffrn_radiation_type MoK\a
_diffrn_radiation_wavelength 0.71073
_diffrn_reflns_av_R_equivalents 0.0314
_diffrn_reflns_limit_h_max 14
_diffrn_reflns_limit_h_min -14
_diffrn_reflns_limit_k_max 16
_diffrn_reflns_limit_k_min -16
_diffrn_reflns_limit_l_max 31
_diffrn_reflns_limit_l_min 0
_diffrn_reflns_number 33271
_diffrn_reflns_theta_full 30.56
_diffrn_reflns_theta_max 30.56
_diffrn_reflns_theta_min 0.93
_exptl_absorpt_coefficient_mu 0.638
_exptl_absorpt_correction_T_max 0.86
_exptl_absorpt_correction_T_min 0.77
_exptl_absorpt_correction_type multi-scan
_exptl_absorpt_process_details
;
(<i>TWINABS</i>; Sheldrick, 2012)
;
_exptl_crystal_colour yellow
_exptl_crystal_density_diffrn 1.550
_exptl_crystal_density_method 'not measured'
_exptl_crystal_description block
_exptl_crystal_F_000 1148
_exptl_crystal_size_max 0.400
_exptl_crystal_size_mid 0.340
_exptl_crystal_size_min 0.250
_refine_diff_density_max 0.483
_refine_diff_density_min -0.432
_refine_ls_extinction_method none
_refine_ls_goodness_of_fit_ref 1.020
_refine_ls_hydrogen_treatment constr
_refine_ls_matrix_type full
_refine_ls_number_parameters 731
_refine_ls_number_reflns 24744
_refine_ls_number_restraints 220
_refine_ls_restrained_S_all 1.019
_refine_ls_R_factor_all 0.0527
_refine_ls_R_factor_gt 0.0399
_refine_ls_shift/su_max 0.001
_refine_ls_shift/su_mean 0.000
_refine_ls_structure_factor_coef Fsqd
_refine_ls_weighting_details 'w=1/[\s^2^(Fo^2^)+(0.0462P)^2^+0.9895P] where P=(Fo^2^+2Fc^2^)/3'
_refine_ls_weighting_scheme calc
_refine_ls_wR_factor_gt 0.0959
_refine_ls_wR_factor_ref 0.1038
_reflns_number_gt 20204
_reflns_number_total 24744
_reflns_threshold_expression 'I > 2\s(I)'
_cod_data_source_file fn3230sup1.cif
_cod_data_source_block I
_cod_database_code 2020810

loop_
_space_group_symop_operation_xyz
'x, y, z'
'-x, -y, -z'

loop_
_atom_site_type_symbol
_atom_site_label
_atom_site_fract_x
_atom_site_fract_y
_atom_site_fract_z
_atom_site_U_iso_or_equiv
_atom_site_adp_type
_atom_site_calc_flag
_atom_site_occupancy
_atom_site_disorder_assembly
_atom_site_disorder_group
Cl Cl1 0.06975(5) 0.16846(5) 0.84603(2) 0.02827(10) Uani d 1.0 . .
Cl Cl2 0.64609(5) 0.08870(4) 0.86474(2) 0.02904(10) Uani d 1.0 . .
Cl Cl3 -0.13500(4) 0.69821(4) 0.92139(2) 0.02556(9) Uani d 1.0 . .
Cl Cl4 0.44435(4) 0.62536(4) 0.92841(2) 0.02180(8) Uani d 1.0 . .
S S1 0.24021(5) 0.63431(5) 0.48306(2) 0.02701(10) Uani d 1.0 . .
S S2 -0.05378(6) 0.85002(6) 0.33618(2) 0.03690(12) Uani d 1.0 . .
S S3 0.25509(5) 0.92933(5) 0.52407(2) 0.02798(10) Uani d 1.0 . .
O O2 0.40755(14) -0.00445(12) 0.82380(6) 0.0236(3) Uani d 1.0 . .
O O3 0.12252(14) 0.65417(13) 1.00497(6) 0.0241(3) Uani d 1.0 . .
O O4 0.11863(14) 0.81689(12) 0.92913(6) 0.0252(3) Uani d 1.0 . .
N N1 0.18362(15) 0.31846(14) 0.74103(6) 0.0192(3) Uani d 1.0 . .
N N2 0.48151(15) 0.27466(14) 0.74938(7) 0.0205(3) Uani d 1.0 . .
N N3 0.02319(15) 0.71952(14) 0.79352(7) 0.0199(3) Uani d 1.0 . .
N N4 0.32301(16) 0.67316(14) 0.79927(7) 0.0204(3) Uani d 1.0 . .
C C1 0.0312(3) 0.9216(2) 0.28415(9) 0.0372(5) Uani d 1.0 . .
H H1A -0.0058 0.9646 0.2452 0.045 Uiso calc 1.0 . .
C C2 0.1566(3) 0.9096(2) 0.30506(10) 0.0356(5) Uani d 1.0 . .
H H2A 0.2185 0.9428 0.2823 0.043 Uiso calc 1.0 . .
C C3 0.1858(2) 0.84228(18) 0.36454(9) 0.0268(4) Uani d 1.0 . .
H H3B 0.2694 0.826 0.3861 0.032 Uiso calc 1.0 . .
C C4 0.0811(2) 0.80271(18) 0.38808(8) 0.0248(4) Uani d 1.0 . .
C C5 0.0800(2) 0.72465(18) 0.44559(8) 0.0248(3) Uani d 1.0 . .
C C6 -0.0312(2) 0.7069(2) 0.47753(10) 0.0374(5) Uani d 1.0 . .
H H6A -0.1282 0.7476 0.4643 0.045 Uiso calc 1.0 . .
C C7 0.0117(2) 0.6221(2) 0.53233(10) 0.0361(5) Uani d 1.0 . .
H H7A -0.0539 0.6006 0.5594 0.043 Uiso calc 1.0 . .
C C8 0.15654(19) 0.57398(18) 0.54254(8) 0.0233(3) Uani d 1.0 . .
C C9 0.23976(18) 0.49052(17) 0.59513(8) 0.0209(3) Uani d 1.0 . .
C C10 0.17590(18) 0.43848(17) 0.64232(8) 0.0213(3) Uani d 1.0 . .
H H10A 0.0781 0.4524 0.6394 0.026 Uiso calc 1.0 . .
C C11 0.25356(17) 0.36544(16) 0.69443(7) 0.0187(3) Uani d 1.0 . .
C C12 0.40085(17) 0.34297(16) 0.69886(8) 0.0190(3) Uani d 1.0 . .
C C13 0.46561(18) 0.39438(18) 0.65003(8) 0.0230(3) Uani d 1.0 . .
H H13A 0.5639 0.3797 0.652 0.028 Uiso calc 1.0 . .
C C14 0.38736(19) 0.46518(18) 0.59989(8) 0.0245(4) Uani d 1.0 . .
H H14A 0.433 0.4984 0.5673 0.029 Uiso calc 1.0 . .
C C15 0.26456(18) 0.25420(16) 0.78758(8) 0.0189(3) Uani d 1.0 . .
C C16 0.41128(18) 0.23275(16) 0.79183(8) 0.0194(3) Uani d 1.0 . .
C C17 0.45759(19) 0.16487(16) 0.85484(8) 0.0210(3) Uani d 1.0 . .
C C18 0.3717(2) 0.08022(17) 0.86468(8) 0.0238(3) Uani d 1.0 . .
O O1 0.3367(6) 0.0334(5) 0.9226(2) 0.0228(10) Uani d 0.359(4) A 1
C C19 0.4582(7) -0.0726(5) 0.9493(3) 0.0319(13) Uani d 0.359(4) A 1
H H19A 0.4251 -0.1243 0.9803 0.048 Uiso calc 0.359(4) A 1
H H19B 0.5185 -0.0431 0.9682 0.048 Uiso calc 0.359(4) A 1
H H19C 0.5148 -0.1236 0.9178 0.048 Uiso calc 0.359(4) A 1
C C20 0.3406(6) -0.0804(5) 0.8189(2) 0.0283(12) Uani d 0.359(4) A 1
H H20A 0.2693 -0.0403 0.7866 0.042 Uiso calc 0.359(4) A 1
H H20B 0.2919 -0.0933 0.8575 0.042 Uiso calc 0.359(4) A 1
H H20C 0.4125 -0.1623 0.8089 0.042 Uiso calc 0.359(4) A 1
O O1' 0.3993(3) 0.0219(3) 0.92557(13) 0.0220(5) Uani d 0.641(4) A 2
C C19' 0.3192(4) -0.0519(3) 0.94704(14) 0.0293(7) Uani d 0.641(4) A 2
H H19D 0.3646 -0.1106 0.9834 0.044 Uiso calc 0.641(4) A 2
H H19E 0.3186 -0.0999 0.9153 0.044 Uiso calc 0.641(4) A 2
H H19F 0.2198 0.0045 0.9571 0.044 Uiso calc 0.641(4) A 2
C C20' 0.5408(3) -0.1190(3) 0.82973(14) 0.0286(7) Uani d 0.641(4) A 2
H H20D 0.618 -0.1028 0.8061 0.043 Uiso calc 0.641(4) A 2
H H20E 0.5272 -0.1864 0.8145 0.043 Uiso calc 0.641(4) A 2
H H20F 0.5672 -0.1451 0.8726 0.043 Uiso calc 0.641(4) A 2
C C21 0.22458(19) 0.19741(16) 0.84809(8) 0.0209(3) Uani d 1.0 . .
C C22 0.21533(19) 0.28239(16) 0.89595(7) 0.0194(3) Uani d 1.0 . .
H H22A 0.1836 0.2486 0.9359 0.023 Uiso calc 1.0 . .
C C23 0.37737(19) 0.25966(16) 0.90045(8) 0.0203(3) Uani d 1.0 . .
H H23A 0.4114 0.2169 0.9423 0.024 Uiso calc 1.0 . .
C C24 0.11361(17) 0.42164(16) 0.88001(8) 0.0188(3) Uani d 1.0 . .
H H24A 0.0123 0.4317 0.8824 0.023 Uiso calc 1.0 . .
H H24B 0.1342 0.4532 0.8379 0.023 Uiso calc 1.0 . .
C C25 0.13433(17) 0.49776(15) 0.92437(7) 0.0175(3) Uani d 1.0 . .
H H25A 0.1 0.4728 0.9657 0.021 Uiso calc 1.0 . .
C C26 0.29587(18) 0.47549(15) 0.92857(7) 0.0176(3) Uani d 1.0 . .
H H26A 0.3268 0.4437 0.9717 0.021 Uiso calc 1.0 . .
C C27 0.39884(17) 0.38148(15) 0.88810(8) 0.0192(3) Uani d 1.0 . .
H H27A 0.3801 0.4184 0.8448 0.023 Uiso calc 1.0 . .
H H27B 0.4998 0.363 0.8965 0.023 Uiso calc 1.0 . .
C C28 0.05305(17) 0.64362(16) 0.90717(7) 0.0183(3) Uani d 1.0 . .
C C29 0.14072(18) 0.69087(16) 0.94353(8) 0.0199(3) Uani d 1.0 . .
C C30 0.2088(2) 0.6755(2) 1.04588(9) 0.0302(4) Uani d 1.0 . .
H H30A 0.1733 0.6644 1.0877 0.045 Uiso calc 1.0 . .
H H30B 0.2018 0.7617 1.0352 0.045 Uiso calc 1.0 . .
H H30C 0.3097 0.6147 1.0425 0.045 Uiso calc 1.0 . .
C C31 -0.0225(2) 0.9090(2) 0.94127(14) 0.0467(6) Uani d 1.0 . .
H H31A -0.0194 0.9909 0.9409 0.07 Uiso calc 1.0 . .
H H31B -0.0568 0.8828 0.9813 0.07 Uiso calc 1.0 . .
H H31C -0.0882 0.9165 0.91 0.07 Uiso calc 1.0 . .
C C32 0.28721(17) 0.61062(15) 0.91169(7) 0.0175(3) Uani d 1.0 . .
C C33 0.24482(17) 0.65689(15) 0.84598(7) 0.0176(3) Uani d 1.0 . .
C C34 0.09688(17) 0.67921(15) 0.84320(7) 0.0178(3) Uani d 1.0 . .
C C35 0.10194(18) 0.73831(16) 0.74225(8) 0.0201(3) Uani d 1.0 . .
C C36 0.0332(2) 0.78411(18) 0.68580(8) 0.0248(4) Uani d 1.0 . .
H H36A -0.0651 0.799 0.6833 0.03 Uiso calc 1.0 . .
C C37 0.1065(2) 0.80736(18) 0.63444(8) 0.0257(4) Uani d 1.0 . .
H H37A 0.0582 0.8392 0.5968 0.031 Uiso calc 1.0 . .
C C38 0.2535(2) 0.78464(18) 0.63667(8) 0.0248(4) Uani d 1.0 . .
C C39 0.3232(2) 0.73877(18) 0.69159(8) 0.0244(4) Uani d 1.0 . .
H H39A 0.422 0.7229 0.6932 0.029 Uiso calc 1.0 . .
C C40 0.24969(19) 0.71530(17) 0.74510(8) 0.0205(3) Uani d 1.0 . .
C C41 0.3342(2) 0.80598(19) 0.58171(8) 0.0268(4) Uani d 1.0 . .
C C42 0.4758(2) 0.7356(2) 0.56764(10) 0.0365(5) Uani d 1.0 . .
H H42A 0.5377 0.6635 0.5936 0.044 Uiso calc 1.0 . .
C C43 0.5209(2) 0.7809(2) 0.51077(10) 0.0377(5) Uani d 1.0 . .
H H43A 0.6159 0.7417 0.4944 0.045 Uiso calc 1.0 . .
C C44 0.4144(2) 0.8867(2) 0.48155(8) 0.0277(4) Uani d 1.0 . .
S S4 0.57675(19) 0.90679(15) 0.38103(6) 0.0408(4) Uani d 0.575(3) B 3
C C45 0.4180(19) 0.9634(15) 0.4237(5) 0.025(2) Uani d 0.575(3) B 3
C C46 0.3251(12) 1.0737(11) 0.3960(5) 0.066(4) Uani d 0.575(3) B 3
H H46A 0.2353 1.1242 0.4137 0.079 Uiso calc 0.575(3) B 3
C C47 0.3735(14) 1.1084(13) 0.3375(7) 0.051(3) Uani d 0.575(3) B 3
H H47A 0.3149 1.178 0.3094 0.062 Uiso calc 0.575(3) B 3
C C48 0.5137(13) 1.0306(9) 0.3260(5) 0.0381(17) Uani d 0.575(3) B 3
H H48A 0.5685 1.0447 0.2912 0.046 Uiso calc 0.575(3) B 3
S S4' 0.3032(3) 1.1024(3) 0.39839(12) 0.0306(5) Uani d 0.425(3) B 4
C C45' 0.434(3) 0.952(2) 0.4225(8) 0.029(3) Uani d 0.425(3) B 4
C C46' 0.5230(8) 0.9178(9) 0.3740(4) 0.0426(19) Uani d 0.425(3) B 4
H H46B 0.5948 0.8336 0.3744 0.051 Uiso calc 0.425(3) B 4
C C47' 0.508(2) 1.0047(14) 0.3255(9) 0.052(4) Uani d 0.425(3) B 4
H H47B 0.5698 0.9901 0.2906 0.062 Uiso calc 0.425(3) B 4
C C48' 0.3943(17) 1.1160(15) 0.3315(8) 0.036(2) Uani d 0.425(3) B 4
H H48B 0.3688 1.1908 0.3028 0.044 Uiso calc 0.425(3) B 4
C C1S 0.8255(17) 0.4480(13) 0.7390(7) 0.028(3) Uani d 0.50(2) C 5
H H1SA 0.9228 0.375 0.7407 0.034 Uiso calc 0.50(2) C 5
Cl Cl5 0.8389(7) 0.5715(4) 0.7696(3) 0.0461(9) Uani d 0.50(2) C 5
Cl Cl6 0.7022(7) 0.3959(9) 0.7793(4) 0.0655(12) Uani d 0.50(2) C 5
Cl Cl7 0.7773(5) 0.4994(4) 0.6627(2) 0.0303(7) Uani d 0.50(2) C 5
C C1S' 0.8198(16) 0.4542(13) 0.7438(7) 0.032(3) Uani d 0.50(2) C 6
H H1SB 0.9232 0.3916 0.7468 0.038 Uiso calc 0.50(2) C 6
Cl Cl5' 0.7932(12) 0.5738(4) 0.7853(4) 0.0614(14) Uani d 0.50(2) C 6
Cl Cl6' 0.7109(5) 0.3774(3) 0.7724(3) 0.0386(8) Uani d 0.50(2) C 6
Cl Cl7' 0.7791(6) 0.5154(8) 0.6656(3) 0.0607(12) Uani d 0.50(2) C 6

loop_
_atom_site_aniso_label
_atom_site_aniso_U_11
_atom_site_aniso_U_22
_atom_site_aniso_U_33
_atom_site_aniso_U_12
_atom_site_aniso_U_13
_atom_site_aniso_U_23
Cl1 0.0380(2) 0.0321(2) 0.0271(2) -0.0268(2) 0.00168(17) -0.00452(18)
Cl2 0.0273(2) 0.0229(2) 0.0284(2) -0.00161(17) -0.00840(17) -0.00173(17)
Cl3 0.01983(18) 0.0280(2) 0.0267(2) -0.00833(16) 0.00043(15) -0.00346(17)
Cl4 0.02329(18) 0.01991(19) 0.02506(19) -0.01153(15) -0.00819(15) 0.00018(15)
S1 0.0229(2) 0.0336(2) 0.0202(2) -0.01025(18) -0.00310(15) 0.00462(18)
S2 0.0432(3) 0.0383(3) 0.0312(3) -0.0195(2) -0.0190(2) 0.0061(2)
S3 0.0343(2) 0.0275(2) 0.0184(2) -0.01147(19) -0.00052(17) 0.00221(17)
O2 0.0276(6) 0.0173(6) 0.0235(6) -0.0058(5) -0.0037(5) -0.0049(5)
O3 0.0297(6) 0.0269(7) 0.0170(6) -0.0119(5) -0.0016(5) -0.0051(5)
O4 0.0275(6) 0.0133(6) 0.0336(7) -0.0062(5) -0.0073(5) -0.0031(5)
N1 0.0209(6) 0.0209(7) 0.0188(7) -0.0115(6) -0.0011(5) -0.0025(5)
N2 0.0209(6) 0.0200(7) 0.0210(7) -0.0088(6) -0.0046(5) -0.0013(5)
N3 0.0218(6) 0.0175(7) 0.0205(7) -0.0087(5) -0.0051(5) 0.0009(5)
N4 0.0231(7) 0.0205(7) 0.0188(7) -0.0114(6) -0.0056(5) 0.0033(5)
C1 0.0590(14) 0.0280(10) 0.0216(9) -0.0149(10) -0.0092(9) 0.0001(8)
C2 0.0491(12) 0.0284(10) 0.0266(10) -0.0149(9) 0.0027(9) -0.0024(8)
C3 0.0288(9) 0.0242(9) 0.0257(9) -0.0095(7) -0.0028(7) -0.0020(7)
C4 0.0280(9) 0.0235(9) 0.0201(8) -0.0077(7) -0.0066(7) -0.0017(7)
C5 0.0252(8) 0.0249(9) 0.0222(8) -0.0087(7) -0.0069(6) 0.0006(7)
C6 0.0247(9) 0.0455(13) 0.0354(11) -0.0131(9) -0.0105(8) 0.0124(9)
C7 0.0253(9) 0.0451(13) 0.0329(10) -0.0152(9) -0.0052(8) 0.0116(9)
C8 0.0237(8) 0.0265(9) 0.0196(8) -0.0115(7) -0.0010(6) -0.0003(7)
C9 0.0203(7) 0.0238(8) 0.0174(7) -0.0082(6) -0.0030(6) -0.0011(6)
C10 0.0186(7) 0.0261(9) 0.0196(8) -0.0099(7) -0.0023(6) -0.0015(6)
C11 0.0181(7) 0.0208(8) 0.0182(7) -0.0092(6) -0.0008(6) -0.0026(6)
C12 0.0185(7) 0.0202(8) 0.0184(7) -0.0082(6) -0.0021(6) -0.0017(6)
C13 0.0178(7) 0.0282(9) 0.0228(8) -0.0108(7) -0.0012(6) 0.0004(7)
C14 0.0223(8) 0.0296(9) 0.0207(8) -0.0119(7) 0.0003(6) 0.0014(7)
C15 0.0235(8) 0.0174(7) 0.0186(7) -0.0111(6) -0.0002(6) -0.0034(6)
C16 0.0227(8) 0.0171(8) 0.0196(8) -0.0090(6) -0.0054(6) -0.0014(6)
C17 0.0253(8) 0.0160(7) 0.0203(8) -0.0071(6) -0.0066(6) 0.0003(6)
C18 0.0379(10) 0.0168(8) 0.0188(8) -0.0137(7) -0.0026(7) -0.0009(6)
O1 0.034(3) 0.0155(19) 0.0167(18) -0.010(2) -0.005(2) 0.0029(14)
C19 0.045(3) 0.020(3) 0.029(3) -0.013(2) -0.013(2) 0.005(2)
C20 0.040(3) 0.022(3) 0.027(3) -0.017(2) -0.004(2) -0.004(2)
O1' 0.0272(13) 0.0169(11) 0.0207(11) -0.0089(12) -0.0052(11) 0.0022(8)
C19' 0.0407(17) 0.0204(14) 0.0283(15) -0.0164(13) 0.0015(12) 0.0014(11)
C20' 0.0289(14) 0.0191(14) 0.0290(15) -0.0005(11) -0.0037(11) -0.0057(11)
C21 0.0301(8) 0.0193(8) 0.0189(8) -0.0161(7) -0.0002(6) -0.0017(6)
C22 0.0278(8) 0.0175(8) 0.0169(7) -0.0137(7) 0.0000(6) -0.0011(6)
C23 0.0264(8) 0.0164(7) 0.0185(8) -0.0089(6) -0.0065(6) 0.0000(6)
C24 0.0197(7) 0.0193(8) 0.0204(8) -0.0111(6) -0.0008(6) -0.0026(6)
C25 0.0206(7) 0.0164(7) 0.0163(7) -0.0092(6) -0.0007(6) -0.0004(6)
C26 0.0227(7) 0.0142(7) 0.0163(7) -0.0085(6) -0.0053(6) 0.0012(6)
C27 0.0191(7) 0.0159(7) 0.0229(8) -0.0072(6) -0.0048(6) -0.0018(6)
C28 0.0187(7) 0.0181(8) 0.0189(7) -0.0086(6) -0.0012(6) -0.0019(6)
C29 0.0248(8) 0.0154(7) 0.0195(8) -0.0081(6) -0.0040(6) -0.0014(6)
C30 0.0305(9) 0.0383(11) 0.0217(9) -0.0112(8) -0.0039(7) -0.0112(8)
C31 0.0309(11) 0.0187(10) 0.086(2) -0.0033(8) -0.0051(11) -0.0142(11)
C32 0.0198(7) 0.0158(7) 0.0184(7) -0.0087(6) -0.0054(6) -0.0007(6)
C33 0.0203(7) 0.0147(7) 0.0183(7) -0.0084(6) -0.0054(6) 0.0014(6)
C34 0.0205(7) 0.0140(7) 0.0194(7) -0.0083(6) -0.0022(6) -0.0002(6)
C35 0.0242(8) 0.0187(8) 0.0186(7) -0.0108(6) -0.0047(6) 0.0012(6)
C36 0.0245(8) 0.0274(9) 0.0217(8) -0.0107(7) -0.0072(6) 0.0015(7)
C37 0.0295(9) 0.0273(9) 0.0194(8) -0.0119(7) -0.0075(7) 0.0026(7)
C38 0.0309(9) 0.0258(9) 0.0190(8) -0.0146(7) -0.0039(7) 0.0025(7)
C39 0.0262(8) 0.0293(9) 0.0200(8) -0.0155(7) -0.0044(6) 0.0032(7)
C40 0.0247(8) 0.0201(8) 0.0181(7) -0.0119(7) -0.0050(6) 0.0028(6)
C41 0.0319(9) 0.0311(10) 0.0187(8) -0.0160(8) -0.0057(7) 0.0038(7)
C42 0.0291(10) 0.0464(13) 0.0287(10) -0.0158(9) -0.0064(8) 0.0114(9)
C43 0.0282(10) 0.0515(14) 0.0300(10) -0.0178(10) -0.0028(8) 0.0070(9)
C44 0.0325(9) 0.0366(11) 0.0201(8) -0.0214(8) -0.0021(7) -0.0003(7)
S4 0.0510(10) 0.0404(7) 0.0270(6) -0.0181(7) 0.0108(6) -0.0030(4)
C45 0.032(4) 0.041(5) 0.014(3) -0.026(4) 0.003(2) -0.004(2)
C46 0.048(4) 0.076(7) 0.057(5) -0.022(4) 0.009(3) 0.020(4)
C47 0.053(4) 0.067(5) 0.044(4) -0.044(3) -0.019(3) 0.029(3)
C48 0.053(3) 0.056(4) 0.018(2) -0.038(3) 0.0019(18) 0.002(2)
S4' 0.0307(9) 0.0361(10) 0.0222(7) -0.0140(8) -0.0062(6) 0.0060(6)
C45' 0.031(5) 0.027(4) 0.029(5) -0.012(3) -0.011(3) 0.004(3)
C46' 0.025(3) 0.050(4) 0.058(4) -0.019(3) 0.006(3) -0.018(3)
C47' 0.063(6) 0.066(6) 0.035(4) -0.036(5) 0.009(4) -0.008(4)
C48' 0.046(5) 0.043(4) 0.030(4) -0.035(4) -0.006(3) 0.016(3)
C1S 0.026(5) 0.026(4) 0.043(5) -0.017(3) 0.001(3) -0.017(4)
Cl5 0.0513(16) 0.0285(7) 0.0588(17) -0.0106(9) -0.0310(11) -0.0082(9)
Cl6 0.0475(18) 0.114(3) 0.0471(14) -0.053(2) -0.0009(12) 0.010(2)
Cl7 0.0245(10) 0.0368(12) 0.0301(11) -0.0119(7) -0.0089(7) -0.0045(8)
C1S' 0.022(4) 0.039(6) 0.027(4) -0.010(4) -0.014(3) 0.014(4)
Cl5' 0.077(3) 0.0364(9) 0.078(2) -0.0256(15) -0.040(2) -0.0038(12)
Cl6' 0.0283(9) 0.0331(15) 0.057(2) -0.0176(9) -0.0012(9) -0.0010(9)
Cl7' 0.0332(12) 0.090(3) 0.0430(19) -0.0201(17) -0.0067(12) 0.0200(17)

loop_
_atom_type_symbol
_atom_type_description
_atom_type_scat_dispersion_real
_atom_type_scat_dispersion_imag
_atom_type_scat_source
C C 0.0033 0.0016 'International Tables Vol C Tables 4.2.6.8 and 6.1.1.4'
H H 0.0000 0.0000 'International Tables Vol C Tables 4.2.6.8 and 6.1.1.4'
N N 0.0061 0.0033 'International Tables Vol C Tables 4.2.6.8 and 6.1.1.4'
O O 0.0106 0.0060 'International Tables Vol C Tables 4.2.6.8 and 6.1.1.4'
S S 0.1246 0.1234 'International Tables Vol C Tables 4.2.6.8 and 6.1.1.4'
Cl Cl 0.1484 0.1585 'International Tables Vol C Tables 4.2.6.8 and 6.1.1.4'

loop_
_geom_angle_atom_site_label_1
_geom_angle_atom_site_label_2
_geom_angle_atom_site_label_3
_geom_angle
C5 S1 C8 92.85(9)
C1 S2 C4 92.03(10)
C41 S3 C44 92.15(10)
C20 O2 C18 126.0(3)
C18 O2 C20' 120.52(17)
C29 O3 C30 115.94(14)
C29 O4 C31 116.33(16)
C15 N1 C11 113.74(14)
C16 N2 C12 113.83(14)
C34 N3 C35 113.68(14)
C33 N4 C40 113.67(14)
C2 C1 S2 111.95(16)
C2 C1 H1A 124.0
S2 C1 H1A 124.0
C1 C2 C3 112.6(2)
C1 C2 H2A 123.7
C3 C2 H2A 123.7
C4 C3 C2 113.25(18)
C4 C3 H3B 123.4
C2 C3 H3B 123.4
C3 C4 C5 128.34(17)
C3 C4 S2 110.16(14)
C5 C4 S2 121.36(14)
C6 C5 C4 130.48(17)
C6 C5 S1 110.23(14)
C4 C5 S1 119.28(14)
C5 C6 C7 113.58(18)
C5 C6 H6A 123.2
C7 C6 H6A 123.2
C8 C7 C6 113.55(18)
C8 C7 H7A 123.2
C6 C7 H7A 123.2
C7 C8 C9 129.79(17)
C7 C8 S1 109.78(14)
C9 C8 S1 120.33(13)
C10 C9 C14 118.35(15)
C10 C9 C8 121.24(15)
C14 C9 C8 120.36(15)
C9 C10 C11 121.01(15)
C9 C10 H10A 119.5
C11 C10 H10A 119.5
N1 C11 C10 118.75(14)
N1 C11 C12 121.43(15)
C10 C11 C12 119.81(15)
N2 C12 C13 118.83(15)
N2 C12 C11 122.46(15)
C13 C12 C11 118.70(15)
C14 C13 C12 120.22(15)
C14 C13 H13A 119.9
C12 C13 H13A 119.9
C13 C14 C9 121.89(16)
C13 C14 H14A 119.1
C9 C14 H14A 119.1
N1 C15 C16 124.53(15)
N1 C15 C21 129.22(15)
C16 C15 C21 106.09(14)
N2 C16 C15 124.01(15)
N2 C16 C17 129.43(15)
C15 C16 C17 106.37(14)
C16 C17 C23 107.87(14)
C16 C17 C18 100.46(13)
C23 C17 C18 101.02(14)
C16 C17 Cl2 114.85(13)
C23 C17 Cl2 113.32(12)
C18 C17 Cl2 117.66(12)
O2 C18 O1 112.9(2)
O2 C18 O1' 113.47(18)
O2 C18 C17 114.26(15)
O1 C18 C17 122.3(3)
O1' C18 C17 103.74(17)
O2 C18 C21 111.05(14)
O1 C18 C21 100.2(2)
O1' C18 C21 119.99(18)
C17 C18 C21 92.23(13)
C18 O1 C19 111.1(4)
O1 C19 H19A 109.5
O1 C19 H19B 109.5
H19A C19 H19B 109.5
O1 C19 H19C 109.5
H19A C19 H19C 109.5
H19B C19 H19C 109.5
O2 C20 H20A 109.5
O2 C20 H20B 109.5
H20A C20 H20B 109.5
O2 C20 H20C 109.5
H20A C20 H20C 109.5
H20B C20 H20C 109.5
C18 O1' C19' 113.8(2)
O1' C19' H19D 109.5
O1' C19' H19E 109.5
H19D C19' H19E 109.5
O1' C19' H19F 109.5
H19D C19' H19F 109.5
H19E C19' H19F 109.5
O2 C20' H20D 109.5
O2 C20' H20E 109.5
H20D C20' H20E 109.5
O2 C20' H20F 109.5
H20D C20' H20F 109.5
H20E C20' H20F 109.5
C15 C21 C22 107.74(13)
C15 C21 C18 100.61(14)
C22 C21 C18 101.31(13)
C15 C21 Cl1 113.72(12)
C22 C21 Cl1 114.24(12)
C18 C21 Cl1 117.61(12)
C24 C22 C21 114.79(14)
C24 C22 C23 113.07(13)
C21 C22 C23 102.47(13)
C24 C22 H22A 108.7
C21 C22 H22A 108.7
C23 C22 H22A 108.7
C27 C23 C17 114.53(14)
C27 C23 C22 113.15(14)
C17 C23 C22 103.25(13)
C27 C23 H23A 108.5
C17 C23 H23A 108.5
C22 C23 H23A 108.5
C22 C24 C25 109.42(13)
C22 C24 H24A 109.8
C25 C24 H24A 109.8
C22 C24 H24B 109.8
C25 C24 H24B 109.8
H24A C24 H24B 108.2
C24 C25 C28 114.23(13)
C24 C25 C26 113.01(13)
C28 C25 C26 103.65(12)
C24 C25 H25A 108.6
C28 C25 H25A 108.6
C26 C25 H25A 108.6
C27 C26 C32 114.15(13)
C27 C26 C25 113.37(13)
C32 C26 C25 102.41(12)
C27 C26 H26A 108.9
C32 C26 H26A 108.9
C25 C26 H26A 108.9
C23 C27 C26 109.65(14)
C23 C27 H27A 109.7
C26 C27 H27A 109.7
C23 C27 H27B 109.7
C26 C27 H27B 109.7
H27A C27 H27B 108.2
C34 C28 C25 108.28(13)
C34 C28 C29 99.91(13)
C25 C28 C29 101.05(13)
C34 C28 Cl3 115.45(12)
C25 C28 Cl3 112.19(11)
C29 C28 Cl3 118.33(12)
O3 C29 O4 113.83(14)
O3 C29 C32 117.69(14)
O4 C29 C32 106.73(13)
O3 C29 C28 107.44(13)
O4 C29 C28 117.49(14)
C32 C29 C28 92.21(12)
O3 C30 H30A 109.5
O3 C30 H30B 109.5
H30A C30 H30B 109.5
O3 C30 H30C 109.5
H30A C30 H30C 109.5
H30B C30 H30C 109.5
O4 C31 H31A 109.5
O4 C31 H31B 109.5
H31A C31 H31B 109.5
O4 C31 H31C 109.5
H31A C31 H31C 109.5
H31B C31 H31C 109.5
C33 C32 C26 108.77(13)
C33 C32 C29 99.58(13)
C26 C32 C29 101.72(13)
C33 C32 Cl4 112.90(11)
C26 C32 Cl4 114.13(11)
C29 C32 Cl4 118.22(11)
N4 C33 C34 124.35(15)
N4 C33 C32 128.93(15)
C34 C33 C32 106.71(14)
N3 C34 C33 124.24(15)
N3 C34 C28 130.07(15)
C33 C34 C28 105.66(14)
N3 C35 C36 119.00(15)
N3 C35 C40 121.96(15)
C36 C35 C40 119.02(16)
C37 C36 C35 120.61(17)
C37 C36 H36A 119.7
C35 C36 H36A 119.7
C36 C37 C38 120.89(16)
C36 C37 H37A 119.6
C38 C37 H37A 119.6
C39 C38 C37 119.36(16)
C39 C38 C41 119.24(17)
C37 C38 C41 121.39(16)
C38 C39 C40 120.78(16)
C38 C39 H39A 119.6
C40 C39 H39A 119.6
N4 C40 C39 118.56(15)
N4 C40 C35 122.09(15)
C39 C40 C35 119.33(15)
C42 C41 C38 127.27(18)
C42 C41 S3 110.66(14)
C38 C41 S3 122.07(15)
C41 C42 C43 113.29(19)
C41 C42 H42A 123.4
C43 C42 H42A 123.4
C44 C43 C42 113.32(19)
C44 C43 H43A 123.3
C42 C43 H43A 123.3
C43 C44 C45 130.3(7)
C43 C44 C45' 123.9(10)
C43 C44 S3 110.57(14)
C45 C44 S3 119.1(7)
C45' C44 S3 125.5(9)
C48 S4 C45 92.5(6)
C46 C45 C44 133.5(13)
C46 C45 S4 110.3(7)
C44 C45 S4 116.1(10)
C45 C46 C47 113.2(11)
C45 C46 H46A 123.4
C47 C46 H46A 123.4
C48 C47 C46 112.3(12)
C48 C47 H47A 123.9
C46 C47 H47A 123.9
C47 C48 S4 111.1(9)
C47 C48 H48A 124.4
S4 C48 H48A 124.4
C48' S4' C45' 92.5(8)
C46' C45' C44 134.8(17)
C46' C45' S4' 105.7(9)
C44 C45' S4' 118.6(14)
C47' C46' C45' 118.4(13)
C47' C46' H46B 120.8
C45' C46' H46B 120.8
C46' C47' C48' 112.4(16)
C46' C47' H47B 123.8
C48' C47' H47B 123.8
C47' C48' S4' 109.9(13)
C47' C48' H48B 125.0
S4' C48' H48B 125.0
Cl7 C1S Cl6 110.3(7)
Cl7 C1S Cl5 109.0(7)
Cl6 C1S Cl5 112.7(10)
Cl7 C1S H1SA 108.2
Cl6 C1S H1SA 108.2
Cl5 C1S H1SA 108.2
Cl5' C1S' Cl6' 110.5(10)
Cl5' C1S' Cl7' 111.0(7)
Cl6' C1S' Cl7' 108.7(7)
Cl5' C1S' H1SB 108.9
Cl6' C1S' H1SB 108.9
Cl7' C1S' H1SB 108.9

loop_
_geom_bond_atom_site_label_1
_geom_bond_atom_site_label_2
_geom_bond_distance
Cl1 C21 1.7648(18)
Cl2 C17 1.7642(18)
Cl3 C28 1.7679(17)
Cl4 C32 1.7681(16)
S1 C5 1.7267(18)
S1 C8 1.7341(18)
S2 C1 1.715(2)
S2 C4 1.7234(18)
S3 C41 1.7279(19)
S3 C44 1.732(2)
O2 C20 1.363(5)
O2 C18 1.377(2)
O2 C20' 1.451(3)
O3 C29 1.388(2)
O3 C30 1.444(2)
O4 C29 1.391(2)
O4 C31 1.425(2)
N1 C15 1.302(2)
N1 C11 1.384(2)
N2 C16 1.298(2)
N2 C12 1.377(2)
N3 C34 1.300(2)
N3 C35 1.383(2)
N4 C33 1.296(2)
N4 C40 1.383(2)
C1 C2 1.348(3)
C1 H1A 0.95
C2 C3 1.413(3)
C2 H2A 0.95
C3 C4 1.374(3)
C3 H3B 0.95
C4 C5 1.452(3)
C5 C6 1.363(3)
C6 C7 1.415(3)
C6 H6A 0.95
C7 C8 1.369(3)
C7 H7A 0.95
C8 C9 1.466(2)
C9 C10 1.385(2)
C9 C14 1.421(2)
C10 C11 1.404(2)
C10 H10A 0.95
C11 C12 1.426(2)
C12 C13 1.411(2)
C13 C14 1.367(2)
C13 H13A 0.95
C14 H14A 0.95
C15 C16 1.423(2)
C15 C21 1.508(2)
C16 C17 1.504(2)
C17 C23 1.551(2)
C17 C18 1.570(2)
C18 O1 1.397(5)
C18 O1' 1.410(3)
C18 C21 1.572(3)
O1 C19 1.423(7)
C19 H19A 0.98
C19 H19B 0.98
C19 H19C 0.98
C20 H20A 0.98
C20 H20B 0.98
C20 H20C 0.98
O1' C19' 1.436(4)
C19' H19D 0.98
C19' H19E 0.98
C19' H19F 0.98
C20' H20D 0.98
C20' H20E 0.98
C20' H20F 0.98
C21 C22 1.553(2)
C22 C24 1.525(2)
C22 C23 1.574(2)
C22 H22A 1.0
C23 C27 1.523(2)
C23 H23A 1.0
C24 C25 1.525(2)
C24 H24A 0.99
C24 H24B 0.99
C25 C28 1.556(2)
C25 C26 1.569(2)
C25 H25A 1.0
C26 C27 1.524(2)
C26 C32 1.543(2)
C26 H26A 1.0
C27 H27A 0.99
C27 H27B 0.99
C28 C34 1.504(2)
C28 C29 1.575(2)
C29 C32 1.573(2)
C30 H30A 0.98
C30 H30B 0.98
C30 H30C 0.98
C31 H31A 0.98
C31 H31B 0.98
C31 H31C 0.98
C32 C33 1.509(2)
C33 C34 1.428(2)
C35 C36 1.407(2)
C35 C40 1.424(2)
C36 C37 1.368(3)
C36 H36A 0.95
C37 C38 1.416(3)
C37 H37A 0.95
C38 C39 1.381(2)
C38 C41 1.464(3)
C39 C40 1.406(2)
C39 H39A 0.95
C41 C42 1.368(3)
C42 C43 1.410(3)
C42 H42A 0.95
C43 C44 1.367(3)
C43 H43A 0.95
C44 C45 1.454(9)
C44 C45' 1.456(14)
S4 C48 1.673(10)
S4 C45 1.734(15)
C45 C46 1.328(19)
C46 C47 1.413(15)
C46 H46A 0.95
C47 C48 1.364(11)
C47 H47A 0.95
C48 H48A 0.95
S4' C48' 1.710(14)
S4' C45' 1.74(2)
C45' C46' 1.35(2)
C46' C47' 1.331(17)
C46' H46B 0.95
C47' C48' 1.350(14)
C47' H47B 0.95
C48' H48B 0.95
C1S Cl7 1.748(16)
C1S Cl6 1.750(16)
C1S Cl5 1.768(13)
C1S H1SA 1.0
C1S' Cl5' 1.728(16)
C1S' Cl6' 1.736(16)
C1S' Cl7' 1.788(14)
C1S' H1SB 1.0

loop_
_geom_hbond_atom_site_label_D
_geom_hbond_atom_site_label_H
_geom_hbond_atom_site_label_A
_geom_hbond_site_symmetry_A
_geom_hbond_distance_DH
_geom_hbond_distance_HA
_geom_hbond_distance_DA
_geom_hbond_angle_DHA
C20 H20C N4 1_545 0.98 2.52 3.094(5) 117.2
C47' H47B O2 2_666 0.95 2.52 3.365(19) 147.6
C1S H1SA N1 1_655 1.00 2.46 3.318(15) 143.3
C1S' H1SB N1 1_655 1.00 2.43 3.369(15) 156.9

loop_
_geom_torsion_atom_site_label_1
_geom_torsion_atom_site_label_2
_geom_torsion_atom_site_label_3
_geom_torsion_atom_site_label_4
_geom_torsion
C4 S2 C1 C2 0.30(18)
S2 C1 C2 C3 -0.5(2)
C1 C2 C3 C4 0.5(3)
C2 C3 C4 C5 175.47(19)
C2 C3 C4 S2 -0.2(2)
C1 S2 C4 C3 -0.03(16)
C1 S2 C4 C5 -176.08(17)
C3 C4 C5 C6 162.6(2)
S2 C4 C5 C6 -22.1(3)
C3 C4 C5 S1 -18.2(3)
S2 C4 C5 S1 157.02(12)
C8 S1 C5 C6 -0.75(18)
C8 S1 C5 C4 179.95(16)
C4 C5 C6 C7 179.9(2)
S1 C5 C6 C7 0.7(3)
C5 C6 C7 C8 -0.2(3)
C6 C7 C8 C9 175.9(2)
C6 C7 C8 S1 -0.4(3)
C5 S1 C8 C7 0.64(17)
C5 S1 C8 C9 -176.07(16)
C7 C8 C9 C10 5.9(3)
S1 C8 C9 C10 -178.17(14)
C7 C8 C9 C14 -171.6(2)
S1 C8 C9 C14 4.3(2)
C14 C9 C10 C11 1.8(3)
C8 C9 C10 C11 -175.74(17)
C15 N1 C11 C10 -178.77(16)
C15 N1 C11 C12 0.1(2)
C9 C10 C11 N1 178.24(16)
C9 C10 C11 C12 -0.7(3)
C16 N2 C12 C13 179.34(16)
C16 N2 C12 C11 0.4(2)
N1 C11 C12 N2 -0.5(3)
C10 C11 C12 N2 178.44(16)
N1 C11 C12 C13 -179.44(16)
C10 C11 C12 C13 -0.5(3)
N2 C12 C13 C14 -178.42(17)
C11 C12 C13 C14 0.6(3)
C12 C13 C14 C9 0.6(3)
C10 C9 C14 C13 -1.8(3)
C8 C9 C14 C13 175.80(18)
C11 N1 C15 C16 0.2(2)
C11 N1 C15 C21 174.94(16)
C12 N2 C16 C15 0.0(2)
C12 N2 C16 C17 -174.32(17)
N1 C15 C16 N2 -0.3(3)
C21 C15 C16 N2 -176.07(16)
N1 C15 C16 C17 175.11(16)
C21 C15 C16 C17 -0.63(18)
N2 C16 C17 C23 105.5(2)
C15 C16 C17 C23 -69.60(17)
N2 C16 C17 C18 -149.21(18)
C15 C16 C17 C18 35.69(17)
N2 C16 C17 Cl2 -21.9(2)
C15 C16 C17 Cl2 162.98(12)
C20 O2 C18 O1 40.5(4)
C20' O2 C18 O1' -42.4(3)
C20 O2 C18 C17 -173.7(3)
C20' O2 C18 C17 76.3(2)
C20 O2 C18 C21 -71.1(3)
C20' O2 C18 C21 178.93(19)
C16 C17 C18 O2 61.27(18)
C23 C17 C18 O2 171.99(14)
Cl2 C17 C18 O2 -64.14(18)
C16 C17 C18 O1 -156.6(3)
C23 C17 C18 O1 -45.9(3)
Cl2 C17 C18 O1 78.0(3)
C16 C17 C18 O1' -174.69(17)
C23 C17 C18 O1' -63.97(19)
Cl2 C17 C18 O1' 59.9(2)
C16 C17 C18 C21 -53.06(14)
C23 C17 C18 C21 57.66(14)
Cl2 C17 C18 C21 -178.46(12)
O2 C18 O1 C19 64.7(5)
C17 C18 O1 C19 -77.9(4)
C21 C18 O1 C19 -177.1(4)
O2 C18 O1' C19' -61.3(3)
C17 C18 O1' C19' 174.2(2)
C21 C18 O1' C19' 73.4(3)
N1 C15 C21 C22 -104.4(2)
C16 C15 C21 C22 71.02(17)
N1 C15 C21 C18 149.92(18)
C16 C15 C21 C18 -34.61(16)
N1 C15 C21 Cl1 23.2(2)
C16 C15 C21 Cl1 -161.29(12)
O2 C18 C21 C15 -64.39(17)
O1 C18 C21 C15 176.1(2)
O1' C18 C21 C15 159.98(19)
C17 C18 C21 C15 52.71(14)
O2 C18 C21 C22 -175.10(14)
O1 C18 C21 C22 65.4(2)
O1' C18 C21 C22 49.3(2)
C17 C18 C21 C22 -58.00(14)
O2 C18 C21 Cl1 59.65(18)
O1 C18 C21 Cl1 -59.9(3)
O1' C18 C21 Cl1 -76.0(2)
C17 C18 C21 Cl1 176.76(12)
C15 C21 C22 C24 54.92(19)
C18 C21 C22 C24 160.05(13)
Cl1 C21 C22 C24 -72.48(16)
C15 C21 C22 C23 -68.05(16)
C18 C21 C22 C23 37.08(15)
Cl1 C21 C22 C23 164.55(11)
C16 C17 C23 C27 -55.50(18)
C18 C17 C23 C27 -160.40(14)
Cl2 C17 C23 C27 72.81(16)
C16 C17 C23 C22 67.97(16)
C18 C17 C23 C22 -36.93(15)
Cl2 C17 C23 C22 -163.73(11)
C24 C22 C23 C27 0.1(2)
C21 C22 C23 C27 124.27(15)
C24 C22 C23 C17 -124.23(15)
C21 C22 C23 C17 -0.10(16)
C21 C22 C24 C25 -170.08(13)
C23 C22 C24 C25 -53.00(17)
C22 C24 C25 C28 171.46(13)
C22 C24 C25 C26 53.27(17)
C24 C25 C26 C27 -0.65(19)
C28 C25 C26 C27 -124.84(14)
C24 C25 C26 C32 122.81(14)
C28 C25 C26 C32 -1.38(15)
C17 C23 C27 C26 170.41(13)
C22 C23 C27 C26 52.44(18)
C32 C26 C27 C23 -169.01(13)
C25 C26 C27 C23 -52.25(17)
C24 C25 C28 C34 -54.47(17)
C26 C25 C28 C34 68.93(15)
C24 C25 C28 C29 -158.91(13)
C26 C25 C28 C29 -35.51(15)
C24 C25 C28 Cl3 74.09(15)
C26 C25 C28 Cl3 -162.51(11)
C30 O3 C29 O4 -55.3(2)
C30 O3 C29 C32 70.70(19)
C30 O3 C29 C28 172.85(14)
C31 O4 C29 O3 -62.4(2)
C31 O4 C29 C32 166.09(17)
C31 O4 C29 C28 64.4(2)
C34 C28 C29 O3 -174.58(13)
C25 C28 C29 O3 -63.57(15)
Cl3 C28 C29 O3 59.27(17)
C34 C28 C29 O4 55.56(18)
C25 C28 C29 O4 166.57(14)
Cl3 C28 C29 O4 -70.59(18)
C34 C28 C29 C32 -54.62(13)
C25 C28 C29 C32 56.39(13)
Cl3 C28 C29 C32 179.24(11)
C27 C26 C32 C33 56.47(17)
C25 C26 C32 C33 -66.47(15)
C27 C26 C32 C29 160.94(13)
C25 C26 C32 C29 38.00(15)
C27 C26 C32 Cl4 -70.58(16)
C25 C26 C32 Cl4 166.48(11)
O3 C29 C32 C33 164.58(14)
O4 C29 C32 C33 -66.06(15)
C28 C29 C32 C33 53.54(13)
O3 C29 C32 C26 52.98(17)
O4 C29 C32 C26 -177.67(13)
C28 C29 C32 C26 -58.06(13)
O3 C29 C32 Cl4 -72.84(17)
O4 C29 C32 Cl4 56.52(16)
C28 C29 C32 Cl4 176.12(11)
C40 N4 C33 C34 0.2(2)
C40 N4 C33 C32 179.04(16)
C26 C32 C33 N4 -108.00(19)
C29 C32 C33 N4 146.04(17)
Cl4 C32 C33 N4 19.7(2)
C26 C32 C33 C34 71.04(16)
C29 C32 C33 C34 -34.92(16)
Cl4 C32 C33 C34 -161.21(12)
C35 N3 C34 C33 0.6(2)
C35 N3 C34 C28 -177.69(16)
N4 C33 C34 N3 -0.6(3)
C32 C33 C34 N3 -179.72(15)
N4 C33 C34 C28 178.03(16)
C32 C33 C34 C28 -1.07(17)
C25 C28 C34 N3 109.96(19)
C29 C28 C34 N3 -144.81(18)
Cl3 C28 C34 N3 -16.7(2)
C25 C28 C34 C33 -68.59(16)
C29 C28 C34 C33 36.64(16)
Cl3 C28 C34 C33 164.71(12)
C34 N3 C35 C36 -178.85(16)
C34 N3 C35 C40 -0.2(2)
N3 C35 C36 C37 178.06(17)
C40 C35 C36 C37 -0.6(3)
C35 C36 C37 C38 0.7(3)
C36 C37 C38 C39 -0.2(3)
C36 C37 C38 C41 178.35(19)
C37 C38 C39 C40 -0.4(3)
C41 C38 C39 C40 -179.00(18)
C33 N4 C40 C39 178.68(16)
C33 N4 C40 C35 0.2(2)
C38 C39 C40 N4 -178.00(17)
C38 C39 C40 C35 0.5(3)
N3 C35 C40 N4 -0.2(3)
C36 C35 C40 N4 178.43(16)
N3 C35 C40 C39 -178.63(17)
C36 C35 C40 C39 0.0(3)
C39 C38 C41 C42 35.4(3)
C37 C38 C41 C42 -143.1(2)
C39 C38 C41 S3 -145.20(17)
C37 C38 C41 S3 36.2(3)
C44 S3 C41 C42 -0.73(17)
C44 S3 C41 C38 179.80(17)
C38 C41 C42 C43 179.6(2)
S3 C41 C42 C43 0.2(3)
C41 C42 C43 C44 0.7(3)
C42 C43 C44 C45 178.0(10)
C42 C43 C44 C45' 179.5(15)
C42 C43 C44 S3 -1.2(3)
C41 S3 C44 C43 1.12(17)
C41 S3 C44 C45 -178.2(9)
C41 S3 C44 C45' -179.6(15)
C43 C44 C45 C46 -171.1(15)
S3 C44 C45 C46 8.(2)
C43 C44 C45 S4 6.1(18)
S3 C44 C45 S4 -174.7(7)
C48 S4 C45 C46 -1.3(14)
C48 S4 C45 C44 -179.2(12)
C44 C45 C46 C47 -176.6(17)
S4 C45 C46 C47 6.1(19)
C45 C46 C47 C48 -9.(2)
C46 C47 C48 S4 7.9(17)
C45 S4 C48 C47 -3.9(13)
C43 C44 C45' C46' 26.(4)
S3 C44 C45' C46' -153.(2)
C43 C44 C45' S4' -166.4(11)
S3 C44 C45' S4' 14.(3)
C48' S4' C45' C46' -9.4(19)
C48' S4' C45' C44 180.(2)
C44 C45' C46' C47' 178.(3)
S4' C45' C46' C47' 10.(2)
C45' C46' C47' C48' -4.(3)
C46' C47' C48' S4' -4.(2)
C45' S4' C48' C47' 7.6(18)

_cod_database_fobs_code 2020810
